data_4070255
loop_
_publ_author_name
'Alvarez, M. Angeles'
'Garc\'ia, M. Esther'
'Mart\'inez, M. Eugenia'
'Ramos, Alberto'
'Ruiz, Miguel A.'

_publ_section_title
;
 Migration and Insertion Processes in the Reactions of the
 Hydrocarbyl-Bridged Unsaturated Complexes
 [Mo2(\h5-C5H5)2(\m-R)(\m-PCy2)(CO)2] (R = Me, CH2Ph, Ph) with CO and NO
;
_journal_issue 21
_journal_name_full Organometallics
_journal_page_first 6293
_journal_paper_doi 10.1021/om9006856
_journal_volume 28
_journal_year 2009
_chemical_compound_source 'synthesis as described'
_chemical_formula_moiety 'C28 H37 Mo2 N2 O2 P1'
_chemical_formula_sum 'C28 H37 Mo2 N2 O2 P'
_chemical_formula_weight 656.44
_chemical_name_systematic
;
 ?
;
_space_group_IT_number 14
_symmetry_cell_setting monoclinic
_symmetry_Int_Tables_number 14
_symmetry_space_group_name_Hall '-P 2ybc'
_symmetry_space_group_name_H-M 'P 1 21/c 1'
_atom_sites_solution_hydrogens geom
_atom_sites_solution_primary direct
_atom_sites_solution_secondary difmap
_audit_conform_dict_location ftp://ftp.iucr.org/pub/cif_core.dic
_audit_conform_dict_name cif_core.dic
_audit_conform_dict_version 2.3
_audit_creation_date 2009-03-17T18:18:56-00:00
_audit_creation_method 'WinGX routine CIF_UPDATE'
_cell_angle_alpha 90
_cell_angle_beta 93.055(2)
_cell_angle_gamma 90
_cell_formula_units_Z 8
_cell_length_a 14.7493(8)
_cell_length_b 19.0347(11)
_cell_length_c 18.8952(8)
_cell_measurement_reflns_used 1952
_cell_measurement_temperature 100.0(1)
_cell_measurement_theta_max 25.8175
_cell_measurement_theta_min 2.4095
_cell_measurement_wavelength 0.71073
_cell_volume 5297.3(5)
_computing_cell_refinement 'BRUKER APEX'
_computing_data_collection 'BRUKER APEX'
_computing_molecular_graphics 'Ortep-3 for Windows (Farrugia, 1997)'
_computing_publication_material 'WinGX publication routines (Farrugia, 1999)'
_computing_structure_refinement 'SHELXL-97 (Sheldrick, 1997)'
_computing_structure_solution 'SHELXL-97 (Sheldrick, 1997)'
_diffrn_ambient_temperature 100.0(1)
_diffrn_measured_fraction_theta_full 1
_diffrn_measured_fraction_theta_max 1
_diffrn_measurement_device 'four-circle diffractometer'
_diffrn_measurement_device_type 'BRUKER APPEX-II CCD'
_diffrn_measurement_method 'omega/phi scans'
_diffrn_radiation_monochromator graphite
_diffrn_radiation_probe x-ray
_diffrn_radiation_source 'fine-focus sealed tube'
_diffrn_radiation_type MoK\a
_diffrn_radiation_wavelength 0.71073
_diffrn_reflns_av_R_equivalents 0.0573
_diffrn_reflns_av_unetI/netI 0.052
_diffrn_reflns_limit_h_max 18
_diffrn_reflns_limit_h_min -18
_diffrn_reflns_limit_k_max 23
_diffrn_reflns_limit_k_min 0
_diffrn_reflns_limit_l_max 23
_diffrn_reflns_limit_l_min 0
_diffrn_reflns_number 40199
_diffrn_reflns_theta_full 26.02
_diffrn_reflns_theta_max 26.02
_diffrn_reflns_theta_min 1.38
_exptl_absorpt_coefficient_mu 1.036
_exptl_absorpt_correction_T_max 0.930
_exptl_absorpt_correction_T_min 0.817
_exptl_absorpt_correction_type multi-scan
_exptl_absorpt_process_details 'BRUKER Sadabs'
_exptl_crystal_colour orange
_exptl_crystal_density_diffrn 1.644
_exptl_crystal_density_method 'not measured'
_exptl_crystal_description plate
_exptl_crystal_F_000 2664
_exptl_crystal_size_max 0.34
_exptl_crystal_size_mid 0.24
_exptl_crystal_size_min 0.07
_refine_diff_density_max 0.815
_refine_diff_density_min -0.677
_refine_diff_density_rms 0.113
_refine_ls_extinction_method none
_refine_ls_goodness_of_fit_ref 1.029
_refine_ls_hydrogen_treatment mixed
_refine_ls_matrix_type full
_refine_ls_number_parameters 639
_refine_ls_number_reflns 10434
_refine_ls_number_restraints 0
_refine_ls_restrained_S_all 1.029
_refine_ls_R_factor_all 0.0545
_refine_ls_R_factor_gt 0.0359
_refine_ls_shift/su_max 0.001
_refine_ls_shift/su_mean 0
_refine_ls_structure_factor_coef Fsqd
_refine_ls_weighting_details 'calc w=1/[\s^2^(Fo^2^)+(0.0212P)^2^+9.4585P] where P=(Fo^2^+2Fc^2^)/3'
_refine_ls_weighting_scheme calc
_refine_ls_wR_factor_gt 0.0706
_refine_ls_wR_factor_ref 0.0778
_reflns_number_gt 8126
_reflns_number_total 10434
_reflns_threshold_expression >2sigma(I)
_cod_data_source_file om9006856_si_001.cif
_cod_data_source_block compound11
_cod_depositor_comments
;
The following automatic conversions were performed:
'_diffrn_radiation_monochromador' tag replaced with
'_diffrn_radiation_monochromator'.

Automatic conversion script
Id: cif_correct_tags 1440 2010-10-19 06:21:57Z saulius 
;
_cod_original_formula_sum 'C28 H37 Mo2 N2 O2 P1'
_cod_database_code 4070255

loop_
_symmetry_equiv_pos_as_xyz
'x, y, z'
'-x, y+1/2, -z+1/2'
'-x, -y, -z'
'x, -y-1/2, z-1/2'

loop_
_atom_site_label
_atom_site_type_symbol
_atom_site_fract_x
_atom_site_fract_y
_atom_site_fract_z
_atom_site_U_iso_or_equiv
_atom_site_adp_type
_atom_site_occupancy
_atom_site_symmetry_multiplicity
_atom_site_calc_flag
_atom_site_refinement_flags
Mo1 Mo 0.13817(2) 0.190717(17) 0.555127(16) 0.01198(8) Uani 1 1 d .
Mo2 Mo 0.12058(2) 0.302973(17) 0.445682(16) 0.01144(8) Uani 1 1 d .
P1 P 0.15029(6) 0.17794(5) 0.42991(5) 0.0106(2) Uani 1 1 d .
N1 N 0.0255(2) 0.15834(17) 0.54505(15) 0.0136(7) Uani 1 1 d .
N2 N 0.0101(2) 0.28957(16) 0.40537(16) 0.0153(7) Uani 1 1 d .
O1 O -0.04861(18) 0.12976(15) 0.54018(13) 0.0205(6) Uani 1 1 d .
O2 O -0.06524(18) 0.28461(15) 0.37755(14) 0.0244(7) Uani 1 1 d .
C1 C 0.1026(3) 0.2991(2) 0.56965(19) 0.0162(8) Uani 1 1 d .
C2 C 0.0171(3) 0.3266(2) 0.5445(2) 0.0202(9) Uani 1 1 d .
C3 C -0.0102(3) 0.3968(2) 0.5584(2) 0.0260(10) Uani 1 1 d .
H3 H -0.0661 0.4129 0.54 0.031 Uiso 1 1 calc R
C4 C 0.0449(3) 0.4408(2) 0.5984(2) 0.0280(11) Uani 1 1 d .
H4 H 0.0265 0.4864 0.6082 0.034 Uiso 1 1 calc R
C5 C 0.1305(3) 0.4157(2) 0.6248(2) 0.0244(10) Uani 1 1 d .
H5 H 0.168 0.4445 0.6533 0.029 Uiso 1 1 calc R
C6 C 0.1586(3) 0.3493(2) 0.60886(18) 0.0195(9) Uani 1 1 d .
H6 H 0.2171 0.3358 0.6241 0.023 Uiso 1 1 calc R
C7 C 0.2871(3) 0.1426(2) 0.5774(2) 0.0195(9) Uani 1 1 d .
H7 H 0.3245 0.1327 0.5406 0.023 Uiso 1 1 calc R
C8 C 0.2241(3) 0.0960(2) 0.60548(19) 0.0177(9) Uani 1 1 d .
H8 H 0.2126 0.0502 0.5904 0.021 Uiso 1 1 calc R
C9 C 0.1815(3) 0.1309(2) 0.66046(19) 0.0192(9) Uani 1 1 d .
H9 H 0.1371 0.1124 0.6882 0.023 Uiso 1 1 calc R
C10 C 0.2185(3) 0.1994(2) 0.66575(19) 0.0184(9) Uani 1 1 d .
H10 H 0.2025 0.2339 0.6976 0.022 Uiso 1 1 calc R
C11 C 0.2837(3) 0.2064(2) 0.61445(19) 0.0191(9) Uani 1 1 d .
H11 H 0.3184 0.2461 0.6065 0.023 Uiso 1 1 calc R
C12 C 0.2696(3) 0.3288(2) 0.4082(2) 0.0182(9) Uani 1 1 d .
H12 H 0.3138 0.2944 0.4043 0.022 Uiso 1 1 calc R
C13 C 0.2041(3) 0.3485(2) 0.3544(2) 0.0199(9) Uani 1 1 d .
H13 H 0.1968 0.3287 0.3095 0.024 Uiso 1 1 calc R
C14 C 0.1519(3) 0.4037(2) 0.3813(2) 0.0195(9) Uani 1 1 d .
H14 H 0.1053 0.4277 0.3567 0.023 Uiso 1 1 calc R
C15 C 0.1829(3) 0.4159(2) 0.4521(2) 0.0199(9) Uani 1 1 d .
H15 H 0.1591 0.4484 0.4828 0.024 Uiso 1 1 calc R
C16 C 0.2569(3) 0.3697(2) 0.4681(2) 0.0189(9) Uani 1 1 d .
H16 H 0.2908 0.3673 0.511 0.023 Uiso 1 1 calc R
C17 C 0.2585(2) 0.1457(2) 0.39644(18) 0.0127(8) Uani 1 1 d .
H17 H 0.3065 0.1697 0.4252 0.015 Uiso 1 1 calc R
C18 C 0.2774(3) 0.1628(2) 0.31913(18) 0.0165(8) Uani 1 1 d .
H18A H 0.2687 0.2127 0.3106 0.02 Uiso 1 1 calc R
H18B H 0.235 0.1374 0.2876 0.02 Uiso 1 1 calc R
C19 C 0.3751(3) 0.1422(2) 0.3036(2) 0.0221(9) Uani 1 1 d .
H19A H 0.3853 0.1518 0.2543 0.027 Uiso 1 1 calc R
H19B H 0.4173 0.1706 0.3325 0.027 Uiso 1 1 calc R
C20 C 0.3934(3) 0.0654(2) 0.3188(2) 0.0250(10) Uani 1 1 d .
H20A H 0.4566 0.0551 0.3116 0.03 Uiso 1 1 calc R
H20B H 0.3563 0.0368 0.2861 0.03 Uiso 1 1 calc R
C21 C 0.3721(3) 0.0468(2) 0.3952(2) 0.0212(9) Uani 1 1 d .
H21A H 0.3805 -0.0033 0.4028 0.025 Uiso 1 1 calc R
H21B H 0.4136 0.0715 0.428 0.025 Uiso 1 1 calc R
C22 C 0.2747(3) 0.0669(2) 0.4091(2) 0.0171(9) Uani 1 1 d .
H22A H 0.2624 0.0554 0.4576 0.02 Uiso 1 1 calc R
H22B H 0.2333 0.0401 0.378 0.02 Uiso 1 1 calc R
C23 C 0.0537(2) 0.13201(19) 0.38470(18) 0.0123(8) Uani 1 1 d .
H23 H 0 0.154 0.4038 0.015 Uiso 1 1 calc R
C24 C 0.0408(3) 0.1429(2) 0.30428(18) 0.0165(8) Uani 1 1 d .
H24A H 0.047 0.1924 0.2933 0.02 Uiso 1 1 calc R
H24B H 0.0874 0.1174 0.2806 0.02 Uiso 1 1 calc R
C25 C -0.0526(3) 0.1172(2) 0.2774(2) 0.0212(9) Uani 1 1 d .
H25A H -0.0587 0.1224 0.2263 0.025 Uiso 1 1 calc R
H25B H -0.099 0.1457 0.2979 0.025 Uiso 1 1 calc R
C26 C -0.0667(3) 0.0402(2) 0.2969(2) 0.0240(10) Uani 1 1 d .
H26A H -0.1284 0.0265 0.2829 0.029 Uiso 1 1 calc R
H26B H -0.0258 0.0111 0.2711 0.029 Uiso 1 1 calc R
C27 C -0.0496(3) 0.0277(2) 0.3763(2) 0.0205(9) Uani 1 1 d .
H27A H -0.0957 0.0519 0.4018 0.025 Uiso 1 1 calc R
H27B H -0.0544 -0.0222 0.3861 0.025 Uiso 1 1 calc R
C28 C 0.0437(3) 0.0537(2) 0.4021(2) 0.0166(8) Uani 1 1 d .
H28A H 0.0901 0.027 0.3795 0.02 Uiso 1 1 calc R
H28B H 0.0518 0.0467 0.4529 0.02 Uiso 1 1 calc R
Mo1B Mo 0.36966(2) -0.218451(18) 0.495285(16) 0.01436(8) Uani 1 1 d .
Mo2B Mo 0.38219(2) -0.345775(18) 0.399149(16) 0.01378(8) Uani 1 1 d .
P1B P 0.36182(7) -0.22123(5) 0.36783(5) 0.0158(2) Uani 1 1 d .
N1B N 0.4895(2) -0.22433(18) 0.49993(15) 0.0182(7) Uani 1 1 d .
N2B N 0.5013(2) -0.34068(17) 0.39216(15) 0.0176(7) Uani 1 1 d .
O1B O 0.57110(19) -0.22522(17) 0.50963(15) 0.0302(7) Uani 1 1 d .
O2B O 0.58031(18) -0.35024(16) 0.37895(14) 0.0255(7) Uani 1 1 d .
C1B C 0.3510(3) -0.3268(2) 0.51867(18) 0.0162(9) Uani 1 1 d .
C2B C 0.4228(3) -0.3775(2) 0.52441(19) 0.0185(9) Uani 1 1 d .
C3B C 0.4098(3) -0.4463(2) 0.55010(19) 0.0224(10) Uani 1 1 d .
H3B H 0.4585 -0.4774 0.5529 0.027 Uiso 1 1 calc R
C4B C 0.3277(3) -0.4675(2) 0.5706(2) 0.0229(10) Uani 1 1 d .
H4B H 0.3202 -0.5123 0.5891 0.027 Uiso 1 1 calc R
C5B C 0.2529(3) -0.4204(2) 0.56359(19) 0.0223(9) Uani 1 1 d .
H5B H 0.1961 -0.4346 0.5772 0.027 Uiso 1 1 calc R
C6B C 0.2641(3) -0.3545(2) 0.53700(19) 0.0190(9) Uani 1 1 d .
H6B H 0.2132 -0.3259 0.5303 0.023 Uiso 1 1 calc R
C7B C 0.3656(3) -0.1493(2) 0.59811(19) 0.0226(9) Uani 1 1 d .
H7B H 0.4162 -0.1491 0.6297 0.027 Uiso 1 1 calc R
C8B C 0.3500(3) -0.1032(2) 0.5404(2) 0.0248(10) Uani 1 1 d .
H8B H 0.3888 -0.0677 0.5268 0.03 Uiso 1 1 calc R
C9B C 0.2653(3) -0.1203(2) 0.5070(2) 0.0221(9) Uani 1 1 d .
H9B H 0.238 -0.0975 0.4678 0.027 Uiso 1 1 calc R
C10B C 0.2287(3) -0.1778(2) 0.5429(2) 0.0199(9) Uani 1 1 d .
H10B H 0.1737 -0.2 0.5315 0.024 Uiso 1 1 calc R
C11B C 0.2918(3) -0.1956(2) 0.59988(19) 0.0220(9) Uani 1 1 d .
H11B H 0.2851 -0.2316 0.6325 0.026 Uiso 1 1 calc R
C12B C 0.2802(3) -0.3737(2) 0.3015(2) 0.0217(9) Uani 1 1 d .
H12B H 0.2506 -0.3389 0.2745 0.026 Uiso 1 1 calc R
C13B C 0.2467(3) -0.4068(2) 0.3614(2) 0.0242(10) Uani 1 1 d .
H13B H 0.191 -0.3982 0.3807 0.029 Uiso 1 1 calc R
C14B C 0.3132(3) -0.4555(2) 0.3870(2) 0.0273(11) Uani 1 1 d .
H14B H 0.3095 -0.4841 0.4266 0.033 Uiso 1 1 calc R
C15B C 0.3858(3) -0.4529(2) 0.3419(2) 0.0275(10) Uani 1 1 d .
H15B H 0.4381 -0.4802 0.3458 0.033 Uiso 1 1 calc R
C16B C 0.3653(3) -0.4018(2) 0.2897(2) 0.0226(9) Uani 1 1 d .
H16B H 0.4022 -0.389 0.2534 0.027 Uiso 1 1 calc R
C17B C 0.2557(3) -0.1966(2) 0.31526(19) 0.0165(8) Uani 1 1 d .
H17B H 0.2567 -0.2221 0.2703 0.02 Uiso 1 1 calc R
C18B C 0.1708(3) -0.2213(2) 0.35143(19) 0.0177(9) Uani 1 1 d .
H18C H 0.1658 -0.196 0.3956 0.021 Uiso 1 1 calc R
H18D H 0.1762 -0.2709 0.3623 0.021 Uiso 1 1 calc R
C19B C 0.0850(3) -0.2088(2) 0.3036(2) 0.0203(9) Uani 1 1 d .
H19C H 0.088 -0.2368 0.2609 0.024 Uiso 1 1 calc R
H19D H 0.0321 -0.2235 0.3281 0.024 Uiso 1 1 calc R
C20B C 0.0755(3) -0.1313(2) 0.2835(2) 0.0236(10) Uani 1 1 d .
H20C H 0.0236 -0.1254 0.2503 0.028 Uiso 1 1 calc R
H20D H 0.0647 -0.104 0.3256 0.028 Uiso 1 1 calc R
C21B C 0.1602(3) -0.1040(2) 0.2502(2) 0.0247(10) Uani 1 1 d .
H21C H 0.1543 -0.0538 0.2427 0.03 Uiso 1 1 calc R
H21D H 0.1655 -0.1261 0.2044 0.03 Uiso 1 1 calc R
C22B C 0.2466(3) -0.1185(2) 0.2964(2) 0.0236(10) Uani 1 1 d .
H22C H 0.2454 -0.0911 0.3397 0.028 Uiso 1 1 calc R
H22D H 0.2991 -0.1038 0.2713 0.028 Uiso 1 1 calc R
C23B C 0.4590(3) -0.1904(2) 0.3170(2) 0.0214(9) Uani 1 1 d .
H23B H 0.5115 -0.2175 0.3356 0.026 Uiso 1 1 calc R
C24B C 0.4466(3) -0.2111(2) 0.23889(19) 0.0182(9) Uani 1 1 d .
H24C H 0.392 -0.1892 0.2183 0.022 Uiso 1 1 calc R
H24D H 0.4392 -0.2616 0.2352 0.022 Uiso 1 1 calc R
C25B C 0.5285(3) -0.1882(2) 0.1975(2) 0.0266(10) Uani 1 1 d .
H25C H 0.5816 -0.2147 0.2142 0.032 Uiso 1 1 calc R
H25D H 0.5167 -0.1988 0.1476 0.032 Uiso 1 1 calc R
C26B C 0.5473(3) -0.1118(2) 0.2059(2) 0.0289(11) Uani 1 1 d .
H26C H 0.4962 -0.0851 0.1858 0.035 Uiso 1 1 calc R
H26D H 0.6003 -0.0995 0.1803 0.035 Uiso 1 1 calc R
C27B C 0.5638(3) -0.0923(2) 0.2840(2) 0.0197(9) Uani 1 1 d .
H27C H 0.6189 -0.1151 0.3026 0.024 Uiso 1 1 calc R
H27D H 0.5726 -0.042 0.2881 0.024 Uiso 1 1 calc R
C28B C 0.4851(3) -0.1142(2) 0.3281(2) 0.0249(10) Uani 1 1 d .
H28C H 0.5019 -0.1066 0.3779 0.03 Uiso 1 1 calc R
H28D H 0.433 -0.0848 0.3157 0.03 Uiso 1 1 calc R
H2B H 0.483(3) -0.364(2) 0.5235(19) 0.014(10) Uiso 1 1 d .
H2 H -0.030(3) 0.299(2) 0.529(2) 0.018(11) Uiso 1 1 d .

loop_
_atom_site_aniso_label
_atom_site_aniso_U_11
_atom_site_aniso_U_22
_atom_site_aniso_U_33
_atom_site_aniso_U_23
_atom_site_aniso_U_13
_atom_site_aniso_U_12
Mo1 0.01439(17) 0.01302(17) 0.00854(15) 0.00084(13) 0.00067(12) -0.00213(14)
Mo2 0.01356(17) 0.01039(17) 0.01048(16) 0.00032(13) 0.00159(12) -0.00055(13)
P1 0.0109(5) 0.0108(5) 0.0101(4) 0.0004(4) -0.0003(4) -0.0011(4)
N1 0.0156(18) 0.0176(18) 0.0079(15) 0.0029(13) 0.0035(13) 0.0022(14)
N2 0.0174(18) 0.0138(17) 0.0147(16) 0.0000(13) 0.0018(14) 0.0022(14)
O1 0.0156(15) 0.0270(17) 0.0190(14) 0.0001(12) 0.0031(11) -0.0055(13)
O2 0.0168(16) 0.0300(18) 0.0257(16) 0.0013(13) -0.0051(12) 0.0052(13)
C1 0.021(2) 0.017(2) 0.0110(18) -0.0013(16) 0.0067(16) -0.0031(17)
C2 0.022(2) 0.023(2) 0.017(2) 0.0019(17) 0.0088(17) -0.0041(19)
C3 0.023(2) 0.032(3) 0.025(2) 0.0019(19) 0.0122(19) 0.007(2)
C4 0.040(3) 0.014(2) 0.031(2) -0.0045(19) 0.020(2) 0.001(2)
C5 0.041(3) 0.017(2) 0.017(2) -0.0039(17) 0.0135(19) -0.008(2)
C6 0.029(2) 0.021(2) 0.0084(18) 0.0019(16) 0.0048(16) -0.0042(19)
C7 0.016(2) 0.028(2) 0.0139(19) 0.0071(17) -0.0053(16) 0.0022(18)
C8 0.017(2) 0.017(2) 0.018(2) 0.0027(16) -0.0045(16) -0.0011(17)
C9 0.023(2) 0.023(2) 0.0108(19) 0.0046(16) -0.0024(16) -0.0061(18)
C10 0.026(2) 0.020(2) 0.0086(18) -0.0026(16) -0.0071(16) -0.0015(18)
C11 0.022(2) 0.020(2) 0.0150(19) 0.0083(17) -0.0055(16) -0.0045(18)
C12 0.016(2) 0.015(2) 0.024(2) 0.0030(17) 0.0091(17) -0.0027(17)
C13 0.029(2) 0.020(2) 0.0112(19) 0.0028(16) 0.0064(17) -0.0072(19)
C14 0.025(2) 0.013(2) 0.020(2) 0.0070(17) 0.0021(17) -0.0050(18)
C15 0.028(2) 0.012(2) 0.021(2) -0.0004(16) 0.0104(18) -0.0028(18)
C16 0.022(2) 0.016(2) 0.018(2) 0.0009(16) 0.0045(17) -0.0108(18)
C17 0.0135(19) 0.016(2) 0.0088(17) -0.0011(15) 0.0000(15) 0.0002(16)
C18 0.018(2) 0.020(2) 0.0114(18) 0.0004(16) 0.0027(15) -0.0003(17)
C19 0.026(2) 0.023(2) 0.019(2) -0.0014(17) 0.0104(18) -0.0010(19)
C20 0.021(2) 0.026(2) 0.029(2) -0.0020(19) 0.0099(19) 0.0015(19)
C21 0.022(2) 0.012(2) 0.031(2) -0.0018(17) 0.0058(18) 0.0039(17)
C22 0.021(2) 0.013(2) 0.017(2) 0.0000(16) 0.0035(16) 0.0017(17)
C23 0.0107(19) 0.0115(19) 0.0145(18) -0.0004(15) -0.0016(15) -0.0013(15)
C24 0.020(2) 0.014(2) 0.0149(19) -0.0012(16) -0.0005(16) -0.0004(17)
C25 0.018(2) 0.023(2) 0.021(2) -0.0021(18) -0.0077(17) -0.0024(18)
C26 0.023(2) 0.017(2) 0.031(2) -0.0045(18) -0.0110(19) -0.0001(18)
C27 0.020(2) 0.013(2) 0.029(2) 0.0006(17) -0.0006(18) -0.0033(17)
C28 0.015(2) 0.015(2) 0.020(2) -0.0027(16) -0.0001(16) -0.0009(16)
Mo1B 0.01645(18) 0.01704(18) 0.00961(16) -0.00047(13) 0.00103(13) -0.00390(14)
Mo2B 0.01302(17) 0.01855(18) 0.00981(16) -0.00077(13) 0.00087(12) -0.00273(14)
P1B 0.0189(5) 0.0176(5) 0.0110(5) 0.0003(4) 0.0015(4) -0.0055(4)
N1B 0.0206(19) 0.026(2) 0.0078(15) -0.0015(14) 0.0014(13) -0.0089(16)
N2B 0.0190(19) 0.0233(19) 0.0106(16) -0.0002(14) 0.0017(13) -0.0034(15)
O1B 0.0183(17) 0.047(2) 0.0245(16) -0.0013(14) -0.0017(13) -0.0084(15)
O2B 0.0129(15) 0.0385(19) 0.0259(16) -0.0036(14) 0.0070(12) -0.0023(13)
C1B 0.024(2) 0.020(2) 0.0052(17) -0.0012(15) 0.0000(15) -0.0058(18)
C2B 0.019(2) 0.028(2) 0.0086(18) -0.0036(16) -0.0044(16) -0.0046(19)
C3B 0.036(3) 0.020(2) 0.0103(19) -0.0017(17) -0.0059(18) 0.007(2)
C4B 0.037(3) 0.015(2) 0.016(2) 0.0007(17) -0.0003(18) -0.007(2)
C5B 0.027(2) 0.026(2) 0.015(2) -0.0012(17) 0.0101(17) -0.0080(19)
C6B 0.018(2) 0.022(2) 0.017(2) -0.0028(17) 0.0005(16) -0.0037(18)
C7B 0.026(2) 0.030(2) 0.0117(19) -0.0107(18) -0.0005(17) 0.002(2)
C8B 0.036(3) 0.018(2) 0.021(2) -0.0061(18) 0.0046(19) -0.008(2)
C9B 0.032(3) 0.021(2) 0.014(2) 0.0013(17) 0.0015(18) 0.0049(19)
C10B 0.021(2) 0.018(2) 0.020(2) -0.0045(17) -0.0006(17) 0.0032(18)
C11B 0.030(2) 0.026(2) 0.0102(19) -0.0034(17) 0.0047(17) 0.005(2)
C12B 0.028(2) 0.016(2) 0.020(2) -0.0035(17) -0.0096(18) -0.0025(18)
C13B 0.022(2) 0.029(3) 0.023(2) -0.0107(19) 0.0048(18) -0.011(2)
C14B 0.044(3) 0.019(2) 0.018(2) 0.0013(18) -0.006(2) -0.015(2)
C15B 0.030(3) 0.022(2) 0.029(2) -0.0136(19) -0.012(2) 0.008(2)
C16B 0.026(2) 0.031(3) 0.0116(19) -0.0067(18) 0.0057(17) -0.004(2)
C17B 0.021(2) 0.018(2) 0.0102(18) -0.0005(16) -0.0032(15) -0.0023(17)
C18B 0.025(2) 0.012(2) 0.016(2) -0.0013(16) 0.0016(17) -0.0003(17)
C19B 0.022(2) 0.021(2) 0.018(2) 0.0001(17) 0.0043(17) 0.0034(18)
C20B 0.030(2) 0.023(2) 0.018(2) -0.0030(17) -0.0025(18) 0.0086(19)
C21B 0.033(3) 0.023(2) 0.017(2) 0.0026(18) -0.0051(18) 0.002(2)
C22B 0.031(3) 0.022(2) 0.018(2) 0.0049(17) -0.0023(18) -0.0024(19)
C23B 0.023(2) 0.024(2) 0.018(2) 0.0000(17) 0.0053(17) -0.0047(19)
C24B 0.019(2) 0.022(2) 0.0135(19) -0.0001(16) 0.0005(16) -0.0006(18)
C25B 0.030(3) 0.033(3) 0.018(2) 0.0026(19) 0.0092(18) -0.002(2)
C26B 0.024(2) 0.036(3) 0.027(2) 0.004(2) 0.0103(19) -0.003(2)
C27B 0.016(2) 0.016(2) 0.027(2) 0.0043(17) 0.0006(17) -0.0041(17)
C28B 0.024(2) 0.031(3) 0.021(2) -0.0072(19) 0.0041(18) -0.008(2)

loop_
_atom_type_symbol
_atom_type_description
_atom_type_scat_dispersion_real
_atom_type_scat_dispersion_imag
_atom_type_scat_source
C C 0.0033 0.0016 'International Tables Vol C Tables 4.2.6.8 and 6.1.1.4'
H H 0 0 'International Tables Vol C Tables 4.2.6.8 and 6.1.1.4'
Mo Mo -1.6832 0.6857 'International Tables Vol C Tables 4.2.6.8 and 6.1.1.4'
N N 0.0061 0.0033 'International Tables Vol C Tables 4.2.6.8 and 6.1.1.4'
O O 0.0106 0.006 'International Tables Vol C Tables 4.2.6.8 and 6.1.1.4'
P P 0.1023 0.0942 'International Tables Vol C Tables 4.2.6.8 and 6.1.1.4'

loop_
_geom_angle_atom_site_label_1
_geom_angle_atom_site_label_2
_geom_angle_atom_site_label_3
_geom_angle
N1 Mo1 C1 96.52(15)
N1 Mo1 C9 97.66(14)
C1 Mo1 C9 114.43(14)
N1 Mo1 C10 122.97(13)
C1 Mo1 C10 86.22(14)
C9 Mo1 C10 34.99(13)
N1 Mo1 C8 104.84(14)
C1 Mo1 C8 143.77(14)
C9 Mo1 C8 34.71(13)
C10 Mo1 C8 57.62(14)
N1 Mo1 C11 155.25(13)
C1 Mo1 C11 92.28(14)
C9 Mo1 C11 57.74(13)
C10 Mo1 C11 34.56(13)
C8 Mo1 C11 57.26(13)
N1 Mo1 P1 88.71(9)
C1 Mo1 P1 104.78(10)
C9 Mo1 P1 139.11(10)
C10 Mo1 P1 145.53(10)
C8 Mo1 P1 104.63(10)
C11 Mo1 P1 111.35(10)
N1 Mo1 C7 136.95(14)
C1 Mo1 C7 124.91(14)
C9 Mo1 C7 57.40(14)
C10 Mo1 C7 57.15(14)
C8 Mo1 C7 34.34(13)
C11 Mo1 C7 34.14(13)
P1 Mo1 C7 91.07(9)
N1 Mo1 Mo2 97.39(9)
C1 Mo1 Mo2 52.17(9)
C9 Mo1 Mo2 161.02(10)
C10 Mo1 Mo2 126.04(10)
C8 Mo1 Mo2 148.12(9)
C11 Mo1 Mo2 106.23(9)
P1 Mo1 Mo2 52.74(2)
C7 Mo1 Mo2 116.23(9)
N2 Mo2 C14 95.57(14)
N2 Mo2 C15 120.14(14)
C14 Mo2 C15 35.13(13)
N2 Mo2 C13 104.12(14)
C14 Mo2 C13 35.24(14)
C15 Mo2 C13 58.43(14)
N2 Mo2 C1 105.66(14)
C14 Mo2 C1 125.21(13)
C15 Mo2 C1 92.39(13)
C13 Mo2 C1 146.15(14)
N2 Mo2 C12 137.43(13)
C14 Mo2 C12 57.74(14)
C15 Mo2 C12 57.48(14)
C13 Mo2 C12 34.75(13)
C1 Mo2 C12 116.79(13)
N2 Mo2 C16 153.09(14)
C14 Mo2 C16 57.87(14)
C15 Mo2 C16 34.90(14)
C13 Mo2 C16 57.59(13)
C1 Mo2 C16 88.77(13)
C12 Mo2 C16 33.85(13)
N2 Mo2 P1 88.52(10)
C14 Mo2 P1 134.16(10)
C15 Mo2 P1 146.10(11)
C13 Mo2 P1 99.57(10)
C1 Mo2 P1 96.92(10)
C12 Mo2 P1 89.47(10)
C16 Mo2 P1 112.60(10)
N2 Mo2 C2 76.42(14)
C14 Mo2 C2 112.67(14)
C15 Mo2 C2 92.84(14)
C13 Mo2 C2 147.76(14)
C1 Mo2 C2 33.72(13)
C12 Mo2 C2 141.76(14)
C16 Mo2 C2 108.08(14)
P1 Mo2 C2 112.65(10)
N2 Mo2 Mo1 103.79(10)
C14 Mo2 Mo1 160.29(10)
C15 Mo2 Mo1 127.21(10)
C13 Mo2 Mo1 138.48(10)
C1 Mo2 Mo1 45.71(10)
C12 Mo2 Mo1 107.78(9)
C16 Mo2 Mo1 102.51(10)
P1 Mo2 Mo1 51.33(2)
C2 Mo2 Mo1 69.29(10)
C23 P1 C17 110.13(17)
C23 P1 Mo1 114.18(12)
C17 P1 Mo1 118.81(11)
C23 P1 Mo2 112.32(12)
C17 P1 Mo2 121.85(13)
Mo1 P1 Mo2 75.94(3)
O1 N1 Mo1 173.7(3)
O2 N2 Mo2 176.2(3)
C2 C1 C6 113.7(4)
C2 C1 Mo1 121.9(3)
C6 C1 Mo1 124.3(3)
C2 C1 Mo2 78.6(2)
C6 C1 Mo2 113.3(2)
Mo1 C1 Mo2 82.12(12)
C1 C2 C3 122.5(4)
C1 C2 Mo2 67.7(2)
C3 C2 Mo2 119.6(3)
C1 C2 H2 123(3)
C3 C2 H2 113(3)
Mo2 C2 H2 98(2)
C4 C3 C2 120.8(4)
C4 C3 H3 119.6
C2 C3 H3 119.6
C3 C4 C5 118.7(4)
C3 C4 H4 120.7
C5 C4 H4 120.7
C6 C5 C4 120.6(4)
C6 C5 H5 119.7
C4 C5 H5 119.7
C5 C6 C1 123.6(4)
C5 C6 H6 118.2
C1 C6 H6 118.2
C11 C7 C8 108.4(4)
C11 C7 Mo1 72.6(2)
C8 C7 Mo1 72.0(2)
C11 C7 H7 125.8
C8 C7 H7 125.8
Mo1 C7 H7 121.4
C7 C8 C9 108.0(4)
C7 C8 Mo1 73.7(2)
C9 C8 Mo1 71.8(2)
C7 C8 H8 126
C9 C8 H8 126
Mo1 C8 H8 120.3
C8 C9 C10 107.5(4)
C8 C9 Mo1 73.5(2)
C10 C9 Mo1 72.6(2)
C8 C9 H9 126.2
C10 C9 H9 126.2
Mo1 C9 H9 119.6
C11 C10 C9 108.3(4)
C11 C10 Mo1 74.1(2)
C9 C10 Mo1 72.4(2)
C11 C10 H10 125.8
C9 C10 H10 125.9
Mo1 C10 H10 119.5
C7 C11 C10 107.7(4)
C7 C11 Mo1 73.3(2)
C10 C11 Mo1 71.4(2)
C7 C11 H11 126.1
C10 C11 H11 126.1
Mo1 C11 H11 121
C16 C12 C13 108.6(4)
C16 C12 Mo2 73.1(2)
C13 C12 Mo2 70.4(2)
C16 C12 H12 125.7
C13 C12 H12 125.7
Mo2 C12 H12 122.4
C14 C13 C12 107.6(3)
C14 C13 Mo2 72.0(2)
C12 C13 Mo2 74.8(2)
C14 C13 H13 126.2
C12 C13 H13 126.2
Mo2 C13 H13 118.9
C15 C14 C13 108.0(4)
C15 C14 Mo2 72.8(2)
C13 C14 Mo2 72.7(2)
C15 C14 H14 126
C13 C14 H14 126
Mo2 C14 H14 120.3
C14 C15 C16 107.9(3)
C14 C15 Mo2 72.1(2)
C16 C15 Mo2 74.8(2)
C14 C15 H15 126.1
C16 C15 H15 126.1
Mo2 C15 H15 118.9
C12 C16 C15 107.9(3)
C12 C16 Mo2 73.0(2)
C15 C16 Mo2 70.3(2)
C12 C16 H16 126
C15 C16 H16 126
Mo2 C16 H16 122.3
C22 C17 C18 108.7(3)
C22 C17 P1 113.6(3)
C18 C17 P1 117.2(3)
C22 C17 H17 105.5
C18 C17 H17 105.5
P1 C17 H17 105.5
C17 C18 C19 110.3(3)
C17 C18 H18A 109.6
C19 C18 H18A 109.6
C17 C18 H18B 109.6
C19 C18 H18B 109.6
H18A C18 H18B 108.1
C20 C19 C18 111.8(3)
C20 C19 H19A 109.3
C18 C19 H19A 109.3
C20 C19 H19B 109.3
C18 C19 H19B 109.3
H19A C19 H19B 107.9
C19 C20 C21 111.0(3)
C19 C20 H20A 109.4
C21 C20 H20A 109.4
C19 C20 H20B 109.4
C21 C20 H20B 109.4
H20A C20 H20B 108
C22 C21 C20 110.2(3)
C22 C21 H21A 109.6
C20 C21 H21A 109.6
C22 C21 H21B 109.6
C20 C21 H21B 109.6
H21A C21 H21B 108.1
C21 C22 C17 111.1(3)
C21 C22 H22A 109.4
C17 C22 H22A 109.4
C21 C22 H22B 109.4
C17 C22 H22B 109.4
H22A C22 H22B 108
C24 C23 C28 109.6(3)
C24 C23 P1 116.5(3)
C28 C23 P1 116.2(2)
C24 C23 H23 104.3
C28 C23 H23 104.3
P1 C23 H23 104.3
C25 C24 C23 110.3(3)
C25 C24 H24A 109.6
C23 C24 H24A 109.6
C25 C24 H24B 109.6
C23 C24 H24B 109.6
H24A C24 H24B 108.1
C24 C25 C26 111.1(3)
C24 C25 H25A 109.4
C26 C25 H25A 109.4
C24 C25 H25B 109.4
C26 C25 H25B 109.4
H25A C25 H25B 108
C27 C26 C25 111.7(3)
C27 C26 H26A 109.3
C25 C26 H26A 109.3
C27 C26 H26B 109.3
C25 C26 H26B 109.3
H26A C26 H26B 107.9
C28 C27 C26 111.4(3)
C28 C27 H27A 109.4
C26 C27 H27A 109.4
C28 C27 H27B 109.4
C26 C27 H27B 109.4
H27A C27 H27B 108
C27 C28 C23 110.1(3)
C27 C28 H28A 109.6
C23 C28 H28A 109.6
C27 C28 H28B 109.6
C23 C28 H28B 109.6
H28A C28 H28B 108.2
N1B Mo1B C1B 93.90(15)
N1B Mo1B C7B 93.68(14)
C1B Mo1B C7B 111.17(14)
N1B Mo1B C8B 100.43(15)
C1B Mo1B C8B 143.12(14)
C7B Mo1B C8B 34.71(14)
N1B Mo1B C11B 119.75(14)
C1B Mo1B C11B 86.03(14)
C7B Mo1B C11B 34.50(14)
C8B Mo1B C11B 57.34(15)
N1B Mo1B P1B 92.46(10)
C1B Mo1B P1B 100.76(9)
C7B Mo1B P1B 146.94(11)
C8B Mo1B P1B 112.26(10)
C11B Mo1B P1B 146.76(10)
N1B Mo1B C10B 150.75(14)
C1B Mo1B C10B 96.26(14)
C7B Mo1B C10B 57.08(14)
C8B Mo1B C10B 56.74(14)
C11B Mo1B C10B 34.44(13)
P1B Mo1B C10B 112.35(9)
N1B Mo1B C9B 132.70(15)
C1B Mo1B C9B 129.34(15)
C7B Mo1B C9B 56.77(14)
C8B Mo1B C9B 33.98(14)
C11B Mo1B C9B 56.61(13)
P1B Mo1B C9B 96.35(9)
C10B Mo1B C9B 33.63(13)
N1B Mo1B Mo2B 83.50(10)
C1B Mo1B Mo2B 50.57(9)
C7B Mo1B Mo2B 160.97(11)
C8B Mo1B Mo2B 164.24(10)
C11B Mo1B Mo2B 133.58(11)
P1B Mo1B Mo2B 52.09(3)
C10B Mo1B Mo2B 123.67(10)
C9B Mo1B Mo2B 136.36(10)
N2B Mo2B C15B 88.05(15)
N2B Mo2B C16B 91.06(14)
C15B Mo2B C16B 35.30(14)
N2B Mo2B C14B 118.12(16)
C15B Mo2B C14B 35.21(15)
C16B Mo2B C14B 58.41(14)
N2B Mo2B C1B 107.93(13)
C15B Mo2B C1B 126.50(15)
C16B Mo2B C1B 154.75(14)
C14B Mo2B C1B 97.23(14)
N2B Mo2B C12B 122.91(14)
C15B Mo2B C12B 57.91(14)
C16B Mo2B C12B 34.42(14)
C14B Mo2B C12B 57.88(14)
C1B Mo2B C12B 129.07(14)
N2B Mo2B C13B 145.29(15)
C15B Mo2B C13B 58.01(15)
C16B Mo2B C13B 57.56(14)
C14B Mo2B C13B 34.92(15)
C1B Mo2B C13B 99.10(13)
C12B Mo2B C13B 34.37(14)
N2B Mo2B P1B 92.20(11)
C15B Mo2B P1B 138.09(11)
C16B Mo2B P1B 102.83(11)
C14B Mo2B P1B 142.56(11)
C1B Mo2B P1B 93.15(10)
C12B Mo2B P1B 87.96(10)
C13B Mo2B P1B 107.92(11)
N2B Mo2B C2B 83.96(14)
C15B Mo2B C2B 102.76(14)
C16B Mo2B C2B 138.04(14)
C14B Mo2B C2B 87.57(14)
C1B Mo2B C2B 34.30(13)
C12B Mo2B C2B 142.67(14)
C13B Mo2B C2B 108.76(14)
P1B Mo2B C2B 118.95(10)
N2B Mo2B Mo1B 95.34(10)
C15B Mo2B Mo1B 170.75(11)
C16B Mo2B Mo1B 152.72(11)
C14B Mo2B Mo1B 137.19(11)
C1B Mo2B Mo1B 44.25(9)
C12B Mo2B Mo1B 125.85(10)
C13B Mo2B Mo1B 119.32(10)
P1B Mo2B Mo1B 50.54(2)
C2B Mo2B Mo1B 69.15(10)
C23B P1B C17B 107.03(18)
C23B P1B Mo1B 120.82(13)
C17B P1B Mo1B 121.39(13)
C23B P1B Mo2B 109.88(14)
C17B P1B Mo2B 117.29(13)
Mo1B P1B Mo2B 77.37(3)
O1B N1B Mo1B 173.5(3)
O2B N2B Mo2B 166.0(3)
C2B C1B C6B 113.4(4)
C2B C1B Mo1B 124.5(3)
C6B C1B Mo1B 121.9(3)
C2B C1B Mo2B 77.8(2)
C6B C1B Mo2B 113.2(2)
Mo1B C1B Mo2B 85.18(12)
C3B C2B C1B 122.6(4)
C3B C2B Mo2B 121.5(3)
C1B C2B Mo2B 67.9(2)
C3B C2B H2B 114(2)
C1B C2B H2B 121(2)
Mo2B C2B H2B 96(2)
C4B C3B C2B 121.0(4)
C4B C3B H3B 119.5
C2B C3B H3B 119.5
C3B C4B C5B 119.1(4)
C3B C4B H4B 120.5
C5B C4B H4B 120.5
C6B C5B C4B 120.4(4)
C6B C5B H5B 119.8
C4B C5B H5B 119.8
C5B C6B C1B 123.4(4)
C5B C6B H6B 118.3
C1B C6B H6B 118.3
C11B C7B C8B 108.4(4)
C11B C7B Mo1B 73.9(2)
C8B C7B Mo1B 73.7(2)
C11B C7B H7B 125.8
C8B C7B H7B 125.8
Mo1B C7B H7B 118.5
C9B C8B C7B 107.8(4)
C9B C8B Mo1B 75.4(2)
C7B C8B Mo1B 71.6(2)
C9B C8B H8B 126.1
C7B C8B H8B 126.1
Mo1B C8B H8B 118.9
C8B C9B C10B 108.5(4)
C8B C9B Mo1B 70.6(2)
C10B C9B Mo1B 73.0(2)
C8B C9B H9B 125.7
C10B C9B H9B 125.7
Mo1B C9B H9B 122.2
C9B C10B C11B 107.3(4)
C9B C10B Mo1B 73.3(2)
C11B C10B Mo1B 70.6(2)
C9B C10B H10B 126.3
C11B C10B H10B 126.3
Mo1B C10B H10B 121.5
C7B C11B C10B 107.9(4)
C7B C11B Mo1B 71.6(2)
C10B C11B Mo1B 74.9(2)
C7B C11B H11B 126
C10B C11B H11B 126
Mo1B C11B H11B 119.2
C16B C12B C13B 108.3(4)
C16B C12B Mo2B 70.9(2)
C13B C12B Mo2B 73.2(2)
C16B C12B H12B 125.8
C13B C12B H12B 125.8
Mo2B C12B H12B 121.8
C12B C13B C14B 107.5(4)
C12B C13B Mo2B 72.4(2)
C14B C13B Mo2B 70.3(2)
C12B C13B H13B 126.2
C14B C13B H13B 126.2
Mo2B C13B H13B 122.7
C15B C14B C13B 107.8(4)
C15B C14B Mo2B 71.7(2)
C13B C14B Mo2B 74.8(2)
C15B C14B H14B 126.1
C13B C14B H14B 126.1
Mo2B C14B H14B 119.3
C14B C15B C16B 107.9(4)
C14B C15B Mo2B 73.1(2)
C16B C15B Mo2B 73.0(2)
C14B C15B H15B 126
C16B C15B H15B 126
Mo2B C15B H15B 119.7
C12B C16B C15B 108.3(4)
C12B C16B Mo2B 74.7(2)
C15B C16B Mo2B 71.7(2)
C12B C16B H16B 125.8
C15B C16B H16B 125.8
Mo2B C16B H16B 119.6
C18B C17B C22B 109.7(3)
C18B C17B P1B 111.6(2)
C22B C17B P1B 115.3(3)
C18B C17B H17B 106.6
C22B C17B H17B 106.6
P1B C17B H17B 106.6
C17B C18B C19B 111.0(3)
C17B C18B H18C 109.4
C19B C18B H18C 109.4
C17B C18B H18D 109.4
C19B C18B H18D 109.4
H18C C18B H18D 108
C20B C19B C18B 111.0(3)
C20B C19B H19C 109.4
C18B C19B H19C 109.4
C20B C19B H19D 109.4
C18B C19B H19D 109.4
H19C C19B H19D 108
C21B C20B C19B 111.5(3)
C21B C20B H20C 109.3
C19B C20B H20C 109.3
C21B C20B H20D 109.3
C19B C20B H20D 109.3
H20C C20B H20D 108
C20B C21B C22B 112.3(3)
C20B C21B H21C 109.1
C22B C21B H21C 109.1
C20B C21B H21D 109.1
C22B C21B H21D 109.1
H21C C21B H21D 107.9
C21B C22B C17B 111.6(3)
C21B C22B H22C 109.3
C17B C22B H22C 109.3
C21B C22B H22D 109.3
C17B C22B H22D 109.3
H22C C22B H22D 108
C28B C23B C24B 113.4(3)
C28B C23B P1B 115.3(3)
C24B C23B P1B 111.1(3)
C28B C23B H23B 105.3
C24B C23B H23B 105.3
P1B C23B H23B 105.3
C23B C24B C25B 111.2(3)
C23B C24B H24C 109.4
C25B C24B H24C 109.4
C23B C24B H24D 109.4
C25B C24B H24D 109.4
H24C C24B H24D 108
C26B C25B C24B 111.7(4)
C26B C25B H25C 109.3
C24B C25B H25C 109.3
C26B C25B H25D 109.3
C24B C25B H25D 109.3
H25C C25B H25D 107.9
C25B C26B C27B 111.1(3)
C25B C26B H26C 109.4
C27B C26B H26C 109.4
C25B C26B H26D 109.4
C27B C26B H26D 109.4
H26C C26B H26D 108
C28B C27B C26B 112.1(3)
C28B C27B H27C 109.2
C26B C27B H27C 109.2
C28B C27B H27D 109.2
C26B C27B H27D 109.2
H27C C27B H27D 107.9
C23B C28B C27B 112.4(3)
C23B C28B H28C 109.1
C27B C28B H28C 109.1
C23B C28B H28D 109.1
C27B C28B H28D 109.1
H28C C28B H28D 107.9

loop_
_geom_bond_atom_site_label_1
_geom_bond_atom_site_label_2
_geom_bond_distance
Mo1 N1 1.773(3)
Mo1 C1 2.150(4)
Mo1 C9 2.351(4)
Mo1 C10 2.353(3)
Mo1 C8 2.374(4)
Mo1 C11 2.387(4)
Mo1 P1 2.3947(10)
Mo1 C7 2.396(4)
Mo1 Mo2 2.9753(5)
Mo2 N2 1.780(3)
Mo2 C14 2.329(4)
Mo2 C15 2.338(4)
Mo2 C13 2.339(4)
Mo2 C1 2.372(4)
Mo2 C12 2.396(4)
Mo2 C16 2.397(4)
Mo2 P1 2.4410(10)
Mo2 C2 2.514(4)
P1 C23 1.843(4)
P1 C17 1.853(4)
N1 O1 1.220(4)
N2 O2 1.207(4)
C1 C2 1.423(6)
C1 C6 1.442(5)
C2 C3 1.424(6)
C2 H2 0.91(4)
C3 C4 1.368(6)
C3 H3 0.93
C4 C5 1.416(6)
C4 H4 0.93
C5 C6 1.369(6)
C5 H5 0.93
C6 H6 0.93
C7 C11 1.404(6)
C7 C8 1.408(5)
C7 H7 0.93
C8 C9 1.409(5)
C8 H8 0.93
C9 C10 1.414(5)
C9 H9 0.93
C10 C11 1.409(5)
C10 H10 0.93
C11 H11 0.93
C12 C16 1.395(5)
C12 C13 1.415(5)
C12 H12 0.93
C13 C14 1.413(6)
C13 H13 0.93
C14 C15 1.409(5)
C14 H14 0.93
C15 C16 1.421(6)
C15 H15 0.93
C16 H16 0.93
C17 C22 1.536(5)
C17 C18 1.536(5)
C17 H17 0.98
C18 C19 1.537(5)
C18 H18A 0.97
C18 H18B 0.97
C19 C20 1.512(6)
C19 H19A 0.97
C19 H19B 0.97
C20 C21 1.534(5)
C20 H20A 0.97
C20 H20B 0.97
C21 C22 1.523(5)
C21 H21A 0.97
C21 H21B 0.97
C22 H22A 0.97
C22 H22B 0.97
C23 C24 1.535(5)
C23 C28 1.536(5)
C23 H23 0.98
C24 C25 1.524(5)
C24 H24A 0.97
C24 H24B 0.97
C25 C26 1.528(5)
C25 H25A 0.97
C25 H25B 0.97
C26 C27 1.526(5)
C26 H26A 0.97
C26 H26B 0.97
C27 C28 1.518(5)
C27 H27A 0.97
C27 H27B 0.97
C28 H28A 0.97
C28 H28B 0.97
Mo1B N1B 1.769(3)
Mo1B C1B 2.129(4)
Mo1B C7B 2.350(4)
Mo1B C8B 2.377(4)
Mo1B C11B 2.378(4)
Mo1B P1B 2.4055(10)
Mo1B C10B 2.435(4)
Mo1B C9B 2.438(4)
Mo1B Mo2B 3.0403(5)
Mo2B N2B 1.772(3)
Mo2B C15B 2.311(4)
Mo2B C16B 2.329(4)
Mo2B C14B 2.329(4)
Mo2B C1B 2.357(3)
Mo2B C12B 2.377(4)
Mo2B C13B 2.387(4)
Mo2B P1B 2.4580(11)
Mo2B C2B 2.485(4)
P1B C23B 1.862(4)
P1B C17B 1.868(4)
N1B O1B 1.208(4)
N2B O2B 1.218(4)
C1B C2B 1.433(6)
C1B C6B 1.445(5)
C2B C3B 1.412(6)
C2B H2B 0.92(4)
C3B C4B 1.354(6)
C3B H3B 0.93
C4B C5B 1.422(6)
C4B H4B 0.93
C5B C6B 1.365(6)
C5B H5B 0.93
C6B H6B 0.93
C7B C11B 1.402(6)
C7B C8B 1.410(6)
C7B H7B 0.93
C8B C9B 1.408(6)
C8B H8B 0.93
C9B C10B 1.410(6)
C9B H9B 0.93
C10B C11B 1.426(5)
C10B H10B 0.93
C11B H11B 0.93
C12B C16B 1.393(6)
C12B C13B 1.408(6)
C12B H12B 0.93
C13B C14B 1.416(6)
C13B H13B 0.93
C14B C15B 1.404(6)
C14B H14B 0.93
C15B C16B 1.407(6)
C15B H15B 0.93
C16B H16B 0.93
C17B C18B 1.532(5)
C17B C22B 1.532(5)
C17B H17B 0.98
C18B C19B 1.533(5)
C18B H18C 0.97
C18B H18D 0.97
C19B C20B 1.527(5)
C19B H19C 0.97
C19B H19D 0.97
C20B C21B 1.520(6)
C20B H20C 0.97
C20B H20D 0.97
C21B C22B 1.531(5)
C21B H21C 0.97
C21B H21D 0.97
C22B H22C 0.97
C22B H22D 0.97
C23B C28B 1.514(6)
C23B C24B 1.529(5)
C23B H23B 0.98
C24B C25B 1.537(5)
C24B H24C 0.97
C24B H24D 0.97
C25B C26B 1.489(6)
C25B H25C 0.97
C25B H25D 0.97
C26B C27B 1.528(6)
C26B H26C 0.97
C26B H26D 0.97
C27B C28B 1.522(5)
C27B H27C 0.97
C27B H27D 0.97
C28B H28C 0.97
C28B H28D 0.97
